data_7233056
loop_
_publ_author_name
'Seiler, Vanessa Kristina'
'Robeyns, Koen'
'Tumanov, Nikolay'
'Cin\<ci\'c, Dominik'
'Wouters, Johan'
'Champagne, Benoit'
'Leyssens, Tom'

_publ_section_title
;
 A coloring tool for spiropyrans: solid state metal--organic complexation
 versus salification
;
_journal_issue 33
_journal_name_full CrystEngComm
_journal_page_first 4925
_journal_paper_doi 10.1039/C9CE00805E
_journal_volume 21
_journal_year 2019
_chemical_formula_moiety '2(C19 H18 N2 O3), Zn 2+, 2Cl 1- '
_chemical_formula_sum 'C38 H36 Cl2 N4 O6 Zn'
_chemical_formula_weight 780.98
_chemical_name_common
'zinc(2+) ion bis(1,3,3-trimethyl-2-[(E)-2-(5-nitro-2-oxidophenyl)ethenyl]-3H-indol-1-ium) dichloride'
_chemical_name_systematic
'zinc(2+) ion bis(1,3,3-trimethyl-2-[(E)-2-(5-nitro-2-oxidophenyl)ethenyl]-3H-indol-1-ium) dichloride'
_space_group_crystal_system triclinic
_space_group_IT_number 2
_space_group_name_Hall '-P 1'
_space_group_name_H-M_alt 'P -1'
_symmetry_space_group_name_Hall '-P 1'
_symmetry_space_group_name_H-M 'P -1'
_atom_sites_solution_hydrogens mixed
_atom_sites_solution_primary dual
_atom_sites_solution_secondary difmap
_audit_creation_method SHELXL-2018/3
_audit_update_record
;
2019-01-18 deposited with the CCDC.    2019-07-09 downloaded from the CCDC.
;
_cell_angle_alpha 113.831(3)
_cell_angle_beta 94.587(2)
_cell_angle_gamma 91.7161(19)
_cell_formula_units_Z 2
_cell_length_a 8.86510(16)
_cell_length_b 14.8667(4)
_cell_length_c 15.2523(5)
_cell_measurement_reflns_used 13128
_cell_measurement_temperature 295(2)
_cell_measurement_theta_max 66.9830
_cell_measurement_theta_min 3.1560
_cell_volume 1828.62(9)
_computing_cell_refinement 'CrysAlisPro 1.171.40.16b (Rigaku OD, 2018)'
_computing_data_collection 'CrysAlisPro 1.171.39.46 (Rigaku OD, 2018)'
_computing_data_reduction 'CrysAlisPro 1.171.40.16b (Rigaku OD, 2018)'
_computing_structure_refinement 'SHELXL-2018/3 (Sheldrick, 2018)'
_computing_structure_solution 'SHELXT (Sheldrick, 2015)'
_diffrn_ambient_temperature 295(2)
_diffrn_detector_area_resol_mean 5.1856
_diffrn_measured_fraction_theta_full 0.989
_diffrn_measured_fraction_theta_max 0.989
_diffrn_measurement_device_type
;
Oxford Diffraction Xcalibur, Ruby, Gemini ultra
;
_diffrn_measurement_method '\w scans'
_diffrn_radiation_monochromator 'multilayer mirror'
_diffrn_radiation_type CuK\a
_diffrn_radiation_wavelength 1.54184
_diffrn_reflns_av_R_equivalents 0.0327
_diffrn_reflns_av_unetI/netI 0.0284
_diffrn_reflns_Laue_measured_fraction_full 0.989
_diffrn_reflns_Laue_measured_fraction_max 0.989
_diffrn_reflns_limit_h_max 10
_diffrn_reflns_limit_h_min -8
_diffrn_reflns_limit_k_max 15
_diffrn_reflns_limit_k_min -17
_diffrn_reflns_limit_l_max 18
_diffrn_reflns_limit_l_min -18
_diffrn_reflns_number 22391
_diffrn_reflns_point_group_measured_fraction_full 0.989
_diffrn_reflns_point_group_measured_fraction_max 0.989
_diffrn_reflns_theta_full 67.128
_diffrn_reflns_theta_max 67.128
_diffrn_reflns_theta_min 3.184
_diffrn_source 'fine-focus sealed tube'
_exptl_absorpt_coefficient_mu 2.704
_exptl_absorpt_correction_T_max 0.876
_exptl_absorpt_correction_T_min 0.697
_exptl_absorpt_correction_type analytical
_exptl_absorpt_process_details
;
CrysAlisPro 1.171.40.16b (Rigaku Oxford Diffraction, 2018)
Analytical numeric absorption correction using a multifaceted crystal
model based on expressions derived by R.C. Clark & J.S. Reid.
(Clark, R. C. & Reid, J. S. (1995). Acta Cryst. A51, 887-897)
Empirical absorption correction using spherical harmonics,
 implemented in SCALE3 ABSPACK scaling algorithm.
;
_exptl_crystal_colour red
_exptl_crystal_density_diffrn 1.418
_exptl_crystal_description block
_exptl_crystal_F_000 808
_exptl_crystal_recrystallization_method 'Re-crystallisation from solvent: acetone'
_exptl_crystal_size_max 0.240
_exptl_crystal_size_mid 0.120
_exptl_crystal_size_min 0.061
_refine_diff_density_max 0.523
_refine_diff_density_min -0.335
_refine_diff_density_rms 0.049
_refine_ls_extinction_method none
_refine_ls_goodness_of_fit_ref 1.031
_refine_ls_hydrogen_treatment constr
_refine_ls_matrix_type full
_refine_ls_number_parameters 686
_refine_ls_number_reflns 6475
_refine_ls_number_restraints 1004
_refine_ls_restrained_S_all 0.995
_refine_ls_R_factor_all 0.0393
_refine_ls_R_factor_gt 0.0369
_refine_ls_shift/su_max 0.001
_refine_ls_shift/su_mean 0.000
_refine_ls_structure_factor_coef Fsqd
_refine_ls_weighting_details 'w=1/[\s^2^(Fo^2^)+(0.0667P)^2^+0.3283P] where P=(Fo^2^+2Fc^2^)/3'
_refine_ls_weighting_scheme calc
_refine_ls_wR_factor_gt 0.1015
_refine_ls_wR_factor_ref 0.1049
_reflns_Friedel_coverage 0.000
_reflns_number_gt 5941
_reflns_number_total 6475
_reflns_threshold_expression 'I > 2\s(I)'
_cod_data_source_file c9ce00805e2.cif
_cod_data_source_block nt0343_VS195_Vanessa_VS195
_cod_depositor_comments 'Adding full bibliography for 7233050--7233066.cif.'
_cod_original_cell_volume 1828.62(10)
_cod_database_code 7233056
_shelx_shelxl_version_number 2018/3
_shelx_space_group_comment
;
The symmetry employed for this shelxl refinement is uniquely defined
by the following loop, which should always be used as a source of
symmetry information in preference to the above space-group names.
They are only intended as comments.
;
_shelx_estimated_absorpt_t_min 0.563
_shelx_estimated_absorpt_t_max 0.852

loop_
_space_group_symop_operation_xyz
'x, y, z'
'-x, -y, -z'

loop_
_atom_site_label
_atom_site_type_symbol
_atom_site_fract_x
_atom_site_fract_y
_atom_site_fract_z
_atom_site_U_iso_or_equiv
_atom_site_adp_type
_atom_site_occupancy
_atom_site_site_symmetry_order
_atom_site_calc_flag
_atom_site_refinement_flags_posn
_atom_site_refinement_flags_adp
_atom_site_refinement_flags_occupancy
_atom_site_disorder_assembly
_atom_site_disorder_group
O1A O 0.5212(2) 0.88271(17) 0.37670(15) 0.0613(5) Uani 0.862(4) 1 d D U P A 1
C2A C 0.6260(3) 0.8227(2) 0.3682(3) 0.0504(6) Uani 0.862(4) 1 d D U P A 1
C3A C 0.7530(4) 0.8248(3) 0.3178(4) 0.0571(9) Uani 0.862(4) 1 d D U P A 1
H3A H 0.764777 0.874522 0.296131 0.068 Uiso 0.862(4) 1 calc R U P A 1
C4A C 0.8583(5) 0.7563(4) 0.3001(6) 0.0595(14) Uani 0.862(4) 1 d D U P A 1
H4A H 0.940523 0.759197 0.266908 0.071 Uiso 0.862(4) 1 calc R U P A 1
C5A C 0.8408(7) 0.6816(4) 0.3327(6) 0.0572(8) Uani 0.862(4) 1 d D U P A 1
C6A C 0.7239(4) 0.6789(3) 0.3855(3) 0.0555(7) Uani 0.862(4) 1 d D U P A 1
H6A H 0.716416 0.629307 0.407730 0.067 Uiso 0.862(4) 1 calc R U P A 1
C7A C 0.6167(4) 0.7486(2) 0.4062(2) 0.0505(6) Uani 0.862(4) 1 d D U P A 1
C8A C 0.4943(3) 0.73819(19) 0.45930(17) 0.0564(6) Uani 0.862(4) 1 d D U P A 1
H8A H 0.499936 0.687125 0.479629 0.068 Uiso 0.862(4) 1 calc R U P A 1
C9A C 0.3737(3) 0.79217(18) 0.48320(17) 0.0568(6) Uani 0.862(4) 1 d D U P A 1
H9A H 0.368885 0.846940 0.468400 0.068 Uiso 0.862(4) 1 calc R U P A 1
C10A C 0.2526(3) 0.7716(2) 0.5297(2) 0.0508(7) Uani 0.862(4) 1 d D U P A 1
C11A C 0.2309(3) 0.6886(2) 0.5635(2) 0.0529(6) Uani 0.862(4) 1 d D U P A 1
C12A C 0.2348(5) 0.5845(2) 0.4825(3) 0.0747(10) Uani 0.862(4) 1 d D U P A 1
H12D H 0.170761 0.579732 0.426735 0.112 Uiso 0.862(4) 1 calc R U P A 1
H12E H 0.199063 0.536224 0.504209 0.112 Uiso 0.862(4) 1 calc R U P A 1
H12F H 0.336908 0.573007 0.466211 0.112 Uiso 0.862(4) 1 calc R U P A 1
C13A C 0.3494(4) 0.7027(3) 0.6485(3) 0.0659(8) Uani 0.862(4) 1 d D U P A 1
H13A H 0.447162 0.687865 0.625446 0.099 Uiso 0.862(4) 1 calc R U P A 1
H13B H 0.321132 0.659248 0.677860 0.099 Uiso 0.862(4) 1 calc R U P A 1
H13C H 0.353558 0.769714 0.695247 0.099 Uiso 0.862(4) 1 calc R U P A 1
C14A C 0.0746(4) 0.7065(3) 0.5975(4) 0.0541(7) Uani 0.862(4) 1 d D U P A 1
C15A C -0.0169(6) 0.6557(4) 0.6343(5) 0.0678(13) Uani 0.862(4) 1 d D U P A 1
H15A H 0.014502 0.599425 0.640986 0.081 Uiso 0.862(4) 1 calc R U P A 1
C16A C -0.1570(5) 0.6912(4) 0.6610(5) 0.0689(10) Uani 0.862(4) 1 d D U P A 1
H16A H -0.219333 0.658291 0.686339 0.083 Uiso 0.862(4) 1 calc R U P A 1
C17A C -0.2054(4) 0.7733(3) 0.6509(4) 0.0629(11) Uani 0.862(4) 1 d D U P A 1
H17A H -0.299930 0.794920 0.669425 0.075 Uiso 0.862(4) 1 calc R U P A 1
C18A C -0.1169(4) 0.8248(3) 0.6139(4) 0.0565(9) Uani 0.862(4) 1 d D U P A 1
H18A H -0.149505 0.880336 0.606414 0.068 Uiso 0.862(4) 1 calc R U P A 1
C19A C 0.0229(5) 0.7894(5) 0.5885(7) 0.0500(6) Uani 0.862(4) 1 d D U P A 1
N20A N 0.1359(3) 0.82697(19) 0.5488(2) 0.0503(6) Uani 0.862(4) 1 d D U P A 1
C21A C 0.1195(4) 0.9176(2) 0.5332(2) 0.0703(8) Uani 0.862(4) 1 d D U P A 1
H21D H 0.095266 0.900904 0.465770 0.105 Uiso 0.862(4) 1 calc R U P A 1
H21E H 0.212845 0.957953 0.555425 0.105 Uiso 0.862(4) 1 calc R U P A 1
H21F H 0.039538 0.953035 0.568306 0.105 Uiso 0.862(4) 1 calc R U P A 1
N22A N 0.9421(5) 0.6034(3) 0.3077(4) 0.0825(9) Uani 0.862(4) 1 d D U P A 1
O23A O 1.0521(4) 0.6094(3) 0.2682(4) 0.1361(15) Uani 0.862(4) 1 d D U P A 1
O24A O 0.9143(4) 0.5326(3) 0.3253(3) 0.1079(10) Uani 0.862(4) 1 d D U P A 1
O1C O 0.5636(14) 0.9177(8) 0.3661(9) 0.056(3) Uani 0.138(4) 1 d D U P A 2
C2C C 0.6479(19) 0.8462(14) 0.3576(18) 0.048(3) Uani 0.138(4) 1 d D U P A 2
C3C C 0.788(3) 0.8367(19) 0.318(3) 0.052(4) Uani 0.138(4) 1 d D U P A 2
H3C H 0.819922 0.883142 0.295709 0.063 Uiso 0.138(4) 1 calc R U P A 2
C4C C 0.877(4) 0.761(2) 0.311(4) 0.056(4) Uani 0.138(4) 1 d D U P A 2
H4C H 0.971317 0.758157 0.287011 0.067 Uiso 0.138(4) 1 calc R U P A 2
C5C C 0.825(5) 0.689(3) 0.341(4) 0.056(4) Uani 0.138(4) 1 d D U P A 2
C6C C 0.700(2) 0.7036(16) 0.392(2) 0.049(4) Uani 0.138(4) 1 d D U P A 2
H6C H 0.676121 0.660533 0.419850 0.059 Uiso 0.138(4) 1 calc R U P A 2
C7C C 0.6100(17) 0.7803(13) 0.4020(15) 0.042(3) Uani 0.138(4) 1 d D U P A 2
C8C C 0.4761(13) 0.7914(10) 0.4529(10) 0.054(2) Uani 0.138(4) 1 d D U P A 2
H8C H 0.418316 0.842388 0.452319 0.065 Uiso 0.138(4) 1 calc R U P A 2
C9C C 0.4216(13) 0.7434(10) 0.4993(10) 0.055(2) Uani 0.138(4) 1 d D U P A 2
H9C H 0.487190 0.699380 0.508201 0.066 Uiso 0.138(4) 1 calc R U P A 2
C10C C 0.2831(13) 0.7446(10) 0.5389(11) 0.045(3) Uani 0.138(4) 1 d D U P A 2
C11C C 0.2298(14) 0.6692(10) 0.5784(12) 0.054(3) Uani 0.138(4) 1 d D U P A 2
C12C C 0.221(3) 0.5623(10) 0.5011(15) 0.066(5) Uani 0.138(4) 1 d D U P A 2
H12G H 0.208461 0.517235 0.531001 0.099 Uiso 0.138(4) 1 calc R U P A 2
H12I H 0.313590 0.550858 0.470357 0.099 Uiso 0.138(4) 1 calc R U P A 2
H12J H 0.137043 0.552530 0.453923 0.099 Uiso 0.138(4) 1 calc R U P A 2
C13C C 0.338(2) 0.6804(16) 0.6670(14) 0.057(4) Uani 0.138(4) 1 d D U P A 2
H13G H 0.334124 0.745355 0.716648 0.086 Uiso 0.138(4) 1 calc R U P A 2
H13I H 0.439293 0.670386 0.649264 0.086 Uiso 0.138(4) 1 calc R U P A 2
H13J H 0.306875 0.632367 0.690462 0.086 Uiso 0.138(4) 1 calc R U P A 2
C14C C 0.0765(19) 0.7038(17) 0.606(2) 0.054(3) Uani 0.138(4) 1 d D U P A 2
C15C C -0.033(3) 0.671(3) 0.649(3) 0.054(4) Uani 0.138(4) 1 d D U P A 2
H15C H -0.013133 0.622912 0.671824 0.065 Uiso 0.138(4) 1 calc R U P A 2
C16C C -0.171(2) 0.714(2) 0.658(3) 0.053(4) Uani 0.138(4) 1 d D U P A 2
H16C H -0.251666 0.685228 0.675260 0.063 Uiso 0.138(4) 1 calc R U P A 2
C17C C -0.192(2) 0.796(2) 0.641(2) 0.046(4) Uani 0.138(4) 1 d D U P A 2
H17C H -0.281904 0.827853 0.655061 0.055 Uiso 0.138(4) 1 calc R U P A 2
C18C C -0.083(2) 0.833(2) 0.603(3) 0.044(3) Uani 0.138(4) 1 d D U P A 2
H18C H -0.095788 0.889552 0.591224 0.053 Uiso 0.138(4) 1 calc R U P A 2
C19C C 0.047(3) 0.783(3) 0.583(5) 0.049(3) Uani 0.138(4) 1 d D U P A 2
N20C N 0.1817(15) 0.8087(11) 0.5493(15) 0.044(3) Uani 0.138(4) 1 d D U P A 2
C21C C 0.189(2) 0.8972(11) 0.5286(15) 0.065(4) Uani 0.138(4) 1 d D U P A 2
H21G H 0.287022 0.931683 0.552560 0.098 Uiso 0.138(4) 1 calc R U P A 2
H21I H 0.112041 0.939552 0.559373 0.098 Uiso 0.138(4) 1 calc R U P A 2
H21J H 0.172989 0.878063 0.460225 0.098 Uiso 0.138(4) 1 calc R U P A 2
N22C N 0.905(3) 0.6021(18) 0.321(3) 0.078(4) Uani 0.138(4) 1 d D U P A 2
O23C O 1.007(2) 0.5866(13) 0.2697(19) 0.099(5) Uani 0.138(4) 1 d D U P A 2
O24C O 0.862(3) 0.5411(14) 0.349(2) 0.101(4) Uani 0.138(4) 1 d D U P A 2
Zn1D Zn 0.41471(3) 0.90228(2) 0.26606(2) 0.05081(11) Uani 1 1 d . . . . .
Cl2D Cl 0.17477(5) 0.91654(4) 0.30102(4) 0.06325(14) Uani 1 1 d . . . . .
Cl3D Cl 0.51683(8) 1.02075(5) 0.23126(6) 0.0899(2) Uani 1 1 d . . . . .
O1B O 0.45148(16) 0.77784(9) 0.15647(10) 0.0572(3) Uani 1 1 d . . . . .
C2B C 0.4658(2) 0.69142(13) 0.15528(13) 0.0487(4) Uani 1 1 d . . . . .
C3B C 0.3645(2) 0.65118(14) 0.19974(15) 0.0557(4) Uani 1 1 d . . . . .
H3B H 0.283860 0.687063 0.227658 0.067 Uiso 1 1 calc R U . . .
C4B C 0.3817(2) 0.56163(15) 0.20283(14) 0.0557(4) Uani 1 1 d . . . . .
H4B H 0.314026 0.537307 0.232866 0.067 Uiso 1 1 calc R U . . .
C5B C 0.5015(2) 0.50681(13) 0.16057(14) 0.0517(4) Uani 1 1 d . . . . .
C6B C 0.6009(2) 0.54101(14) 0.11415(14) 0.0516(4) Uani 1 1 d . . . . .
H6B H 0.679580 0.503050 0.085992 0.062 Uiso 1 1 calc R U . . .
C7B C 0.5850(2) 0.63193(13) 0.10884(13) 0.0477(4) Uani 1 1 d . . . . .
C8B C 0.6925(2) 0.66284(14) 0.05852(14) 0.0521(4) Uani 1 1 d . . . . .
H8B H 0.775136 0.624811 0.040183 0.063 Uiso 1 1 calc R U . . .
C9B C 0.6853(2) 0.74117(14) 0.03535(14) 0.0525(4) Uani 1 1 d . . . . .
H9B H 0.602020 0.778789 0.052691 0.063 Uiso 1 1 calc R U . . .
C10B C 0.7934(2) 0.77185(13) -0.01321(12) 0.0486(4) Uani 1 1 d . . . . .
C11B C 0.9531(2) 0.73991(13) -0.03357(13) 0.0506(4) Uani 1 1 d . . . . .
C12B C 1.0524(3) 0.7530(2) 0.05802(17) 0.0706(6) Uani 1 1 d . . . . .
H12A H 1.155066 0.740573 0.043420 0.106 Uiso 1 1 calc R U . . .
H12B H 1.015363 0.707436 0.082755 0.106 Uiso 1 1 calc R U . . .
H12C H 1.049030 0.819162 0.105391 0.106 Uiso 1 1 calc R U . . .
C13B C 0.9500(2) 0.63292(15) -0.10986(16) 0.0630(5) Uani 1 1 d . . . . .
H13D H 1.050274 0.618276 -0.128741 0.095 Uiso 1 1 calc R U . . .
H13E H 0.882481 0.625453 -0.165143 0.095 Uiso 1 1 calc R U . . .
H13F H 0.915469 0.588476 -0.083167 0.095 Uiso 1 1 calc R U . . .
C14B C 1.0061(2) 0.81033(14) -0.07559(13) 0.0526(4) Uani 1 1 d . . . . .
C15B C 1.1439(2) 0.82297(16) -0.10679(17) 0.0662(5) Uani 1 1 d . . . . .
H15B H 1.224082 0.785230 -0.103262 0.079 Uiso 1 1 calc R U . . .
C16B C 1.1589(3) 0.89429(18) -0.14377(18) 0.0737(6) Uani 1 1 d . . . . .
H16B H 1.251272 0.904609 -0.164305 0.088 Uiso 1 1 calc R U . . .
C17B C 1.0412(3) 0.94954(16) -0.15068(16) 0.0685(6) Uani 1 1 d . . . . .
H17B H 1.055153 0.995989 -0.176266 0.082 Uiso 1 1 calc R U . . .
C18B C 0.9014(3) 0.93744(15) -0.12016(14) 0.0605(5) Uani 1 1 d . . . . .
H18B H 0.820503 0.974287 -0.124714 0.073 Uiso 1 1 calc R U . . .
C19B C 0.8898(2) 0.86737(14) -0.08265(13) 0.0512(4) Uani 1 1 d . . . . .
N20B N 0.76299(17) 0.84071(11) -0.04455(11) 0.0505(3) Uani 1 1 d . . . . .
C21B C 0.6172(2) 0.88553(19) -0.0430(2) 0.0705(6) Uani 1 1 d . . . . .
H21A H 0.603764 0.929456 0.021864 0.106 Uiso 1 1 calc R U . . .
H21B H 0.536276 0.834731 -0.067090 0.106 Uiso 1 1 calc R U . . .
H21C H 0.616429 0.921689 -0.082859 0.106 Uiso 1 1 calc R U . . .
N22B N 0.5217(2) 0.41212(13) 0.16438(14) 0.0636(4) Uani 1 1 d . . . . .
O23B O 0.4315(2) 0.38146(14) 0.20495(15) 0.0834(5) Uani 1 1 d . . . . .
O24B O 0.6245(2) 0.36397(13) 0.12559(17) 0.0893(5) Uani 1 1 d . . . . .

loop_
_atom_site_aniso_label
_atom_site_aniso_U_11
_atom_site_aniso_U_22
_atom_site_aniso_U_33
_atom_site_aniso_U_23
_atom_site_aniso_U_13
_atom_site_aniso_U_12
O1A 0.0670(12) 0.0656(13) 0.0635(10) 0.0354(10) 0.0185(8) 0.0243(10)
C2A 0.0527(14) 0.0517(17) 0.0486(14) 0.0218(12) 0.0059(10) 0.0087(13)
C3A 0.054(2) 0.0544(16) 0.0662(16) 0.0282(14) 0.0076(17) -0.0001(15)
C4A 0.0458(17) 0.0650(18) 0.063(3) 0.0202(16) 0.010(2) 0.0007(15)
C5A 0.0442(19) 0.0586(17) 0.065(2) 0.0202(17) 0.0056(13) 0.0116(12)
C6A 0.0537(17) 0.0550(18) 0.0613(16) 0.0273(16) 0.0036(12) 0.0104(11)
C7A 0.0466(13) 0.0558(18) 0.0532(12) 0.0261(14) 0.0045(10) 0.0110(12)
C8A 0.0586(13) 0.0594(14) 0.0585(12) 0.0303(11) 0.0092(10) 0.0112(10)
C9A 0.0584(13) 0.0599(13) 0.0604(12) 0.0311(10) 0.0144(10) 0.0113(10)
C10A 0.0556(15) 0.0497(17) 0.0496(12) 0.0222(11) 0.0077(12) 0.0074(12)
C11A 0.0554(12) 0.0488(13) 0.0595(14) 0.0271(10) 0.0073(10) 0.0030(10)
C12A 0.078(2) 0.0534(16) 0.088(2) 0.0229(15) 0.0131(17) 0.0016(14)
C13A 0.0632(16) 0.074(2) 0.0727(18) 0.0432(15) 0.0042(13) 0.0054(14)
C14A 0.0562(14) 0.0524(15) 0.0549(17) 0.0235(12) 0.0048(12) -0.0005(12)
C15A 0.073(2) 0.062(3) 0.077(3) 0.037(3) 0.0104(15) -0.0016(14)
C16A 0.064(2) 0.074(3) 0.0755(18) 0.038(2) 0.0104(17) -0.0105(15)
C17A 0.0564(15) 0.071(3) 0.0582(18) 0.0226(18) 0.0098(11) -0.0048(15)
C18A 0.057(2) 0.0578(18) 0.054(2) 0.0207(12) 0.0103(17) 0.0058(17)
C19A 0.055(2) 0.0485(16) 0.0460(18) 0.0188(15) 0.0084(18) 0.0009(14)
N20A 0.0563(13) 0.0473(12) 0.0519(10) 0.0231(9) 0.0123(11) 0.0103(9)
C21A 0.086(2) 0.0595(15) 0.0848(19) 0.0433(14) 0.0345(17) 0.0239(14)
N22A 0.067(3) 0.0812(17) 0.105(3) 0.0388(16) 0.0281(17) 0.0294(16)
O23A 0.084(2) 0.120(3) 0.236(4) 0.089(3) 0.092(3) 0.049(2)
O24A 0.110(3) 0.0940(18) 0.150(3) 0.0705(18) 0.0475(18) 0.0552(16)
O1C 0.061(6) 0.051(6) 0.065(6) 0.030(5) 0.009(5) 0.014(4)
C2C 0.054(6) 0.051(6) 0.051(6) 0.033(5) 0.005(5) 0.003(5)
C3C 0.047(7) 0.053(7) 0.057(7) 0.023(5) 0.013(6) -0.006(6)
C4C 0.047(7) 0.062(7) 0.059(8) 0.025(6) 0.002(7) -0.001(6)
C5C 0.046(6) 0.061(6) 0.069(7) 0.032(5) 0.012(5) 0.020(5)
C6C 0.045(7) 0.056(7) 0.057(6) 0.034(6) 0.010(5) 0.014(5)
C7C 0.038(5) 0.053(7) 0.047(6) 0.032(5) 0.005(4) 0.017(5)
C8C 0.052(4) 0.058(4) 0.060(4) 0.032(3) 0.013(3) 0.016(3)
C9C 0.054(4) 0.057(4) 0.061(4) 0.030(3) 0.014(3) 0.015(4)
C10C 0.048(5) 0.043(6) 0.045(6) 0.020(5) 0.004(4) 0.013(4)
C11C 0.063(5) 0.048(5) 0.061(6) 0.032(4) 0.011(4) 0.003(4)
C12C 0.072(8) 0.052(7) 0.069(8) 0.015(6) 0.029(7) 0.000(7)
C13C 0.051(7) 0.061(8) 0.074(8) 0.042(6) 0.004(6) 0.002(6)
C14C 0.058(6) 0.053(6) 0.055(7) 0.027(5) 0.006(5) 0.005(5)
C15C 0.061(7) 0.045(7) 0.066(8) 0.030(6) 0.016(6) 0.015(5)
C16C 0.055(6) 0.048(8) 0.067(7) 0.033(6) 0.019(6) 0.014(5)
C17C 0.045(6) 0.050(7) 0.059(7) 0.039(5) 0.013(5) 0.010(6)
C18C 0.050(7) 0.048(6) 0.044(7) 0.027(5) 0.017(6) -0.003(6)
C19C 0.047(6) 0.051(6) 0.047(7) 0.016(5) 0.012(5) 0.004(5)
N20C 0.050(6) 0.039(5) 0.056(5) 0.031(4) 0.016(5) 0.008(4)
C21C 0.074(8) 0.051(6) 0.083(7) 0.035(6) 0.023(7) 0.021(6)
N22C 0.059(7) 0.083(6) 0.114(7) 0.058(5) 0.031(6) 0.037(5)
O23C 0.070(8) 0.067(7) 0.150(9) 0.026(7) 0.053(7) 0.009(6)
O24C 0.104(10) 0.082(7) 0.147(10) 0.068(7) 0.056(8) 0.043(7)
Zn1D 0.05077(16) 0.04566(16) 0.06211(17) 0.02593(12) 0.01570(11) 0.01109(10)
Cl2D 0.0525(3) 0.0674(3) 0.0706(3) 0.0261(2) 0.0185(2) 0.0129(2)
Cl3D 0.0987(4) 0.0688(3) 0.1220(5) 0.0544(3) 0.0402(4) 0.0013(3)
O1B 0.0651(8) 0.0463(7) 0.0649(8) 0.0237(6) 0.0233(6) 0.0147(6)
C2B 0.0495(9) 0.0450(9) 0.0497(9) 0.0168(7) 0.0086(7) 0.0040(7)
C3B 0.0510(10) 0.0532(10) 0.0631(11) 0.0217(8) 0.0174(8) 0.0067(8)
C4B 0.0518(10) 0.0568(11) 0.0609(11) 0.0260(9) 0.0105(8) -0.0025(8)
C5B 0.0492(9) 0.0475(9) 0.0597(10) 0.0242(8) 0.0016(8) -0.0004(7)
C6B 0.0466(9) 0.0492(9) 0.0587(10) 0.0210(8) 0.0073(8) 0.0066(7)
C7B 0.0454(9) 0.0454(9) 0.0509(9) 0.0177(7) 0.0082(7) 0.0036(7)
C8B 0.0477(9) 0.0517(10) 0.0574(10) 0.0210(8) 0.0130(8) 0.0077(7)
C9B 0.0482(9) 0.0547(10) 0.0570(10) 0.0234(8) 0.0142(8) 0.0084(8)
C10B 0.0487(9) 0.0470(9) 0.0486(9) 0.0172(7) 0.0092(7) 0.0049(7)
C11B 0.0454(9) 0.0521(10) 0.0548(10) 0.0207(8) 0.0126(7) 0.0067(7)
C12B 0.0582(12) 0.0877(15) 0.0700(13) 0.0375(12) 0.0006(10) 0.0041(11)
C13B 0.0630(11) 0.0520(11) 0.0733(13) 0.0213(9) 0.0228(10) 0.0101(9)
C14B 0.0535(10) 0.0493(10) 0.0512(9) 0.0155(8) 0.0125(8) 0.0022(8)
C15B 0.0563(11) 0.0624(12) 0.0768(13) 0.0219(10) 0.0246(10) 0.0042(9)
C16B 0.0762(14) 0.0663(13) 0.0751(14) 0.0213(11) 0.0328(11) -0.0069(11)
C17B 0.0919(16) 0.0552(11) 0.0585(11) 0.0218(9) 0.0211(11) -0.0073(11)
C18B 0.0736(13) 0.0538(11) 0.0559(10) 0.0236(9) 0.0112(9) 0.0008(9)
C19B 0.0547(10) 0.0494(9) 0.0470(9) 0.0164(7) 0.0101(7) 0.0009(8)
N20B 0.0475(8) 0.0520(8) 0.0551(8) 0.0238(7) 0.0109(6) 0.0070(6)
C21B 0.0557(11) 0.0763(14) 0.0954(16) 0.0485(13) 0.0179(11) 0.0190(10)
N22B 0.0583(10) 0.0593(10) 0.0813(11) 0.0382(9) 0.0009(8) 0.0031(8)
O23B 0.0814(10) 0.0806(11) 0.1141(14) 0.0654(10) 0.0164(10) 0.0032(8)
O24B 0.0779(11) 0.0707(10) 0.1398(16) 0.0597(11) 0.0267(11) 0.0245(9)

loop_
_atom_type_symbol
_atom_type_description
_atom_type_scat_dispersion_real
_atom_type_scat_dispersion_imag
_atom_type_scat_source
C C 0.0181 0.0091 'International Tables Vol C Tables 4.2.6.8 and 6.1.1.4'
H H 0.0000 0.0000 'International Tables Vol C Tables 4.2.6.8 and 6.1.1.4'
Cl Cl 0.3639 0.7018 'International Tables Vol C Tables 4.2.6.8 and 6.1.1.4'
N N 0.0311 0.0180 'International Tables Vol C Tables 4.2.6.8 and 6.1.1.4'
O O 0.0492 0.0322 'International Tables Vol C Tables 4.2.6.8 and 6.1.1.4'
Zn Zn -1.5491 0.6778 'International Tables Vol C Tables 4.2.6.8 and 6.1.1.4'

loop_
_geom_angle_atom_site_label_1
_geom_angle_atom_site_label_2
_geom_angle_atom_site_label_3
_geom_angle
C2A O1A Zn1D 123.8(2)
O1A C2A C3A 121.1(3)
O1A C2A C7A 121.4(2)
C3A C2A C7A 117.4(2)
C4A C3A C2A 122.1(3)
C4A C3A H3A 118.9
C2A C3A H3A 118.9
C3A C4A C5A 119.0(3)
C3A C4A H4A 120.5
C5A C4A H4A 120.5
C6A C5A C4A 121.2(3)
C6A C5A N22A 118.6(3)
C4A C5A N22A 120.1(3)
C5A C6A C7A 121.2(3)
C5A C6A H6A 119.4
C7A C6A H6A 119.4
C6A C7A C2A 118.9(2)
C6A C7A C8A 117.5(3)
C2A C7A C8A 123.4(3)
C9A C8A C7A 128.8(2)
C9A C8A H8A 115.6
C7A C8A H8A 115.6
C8A C9A C10A 124.6(2)
C8A C9A H9A 117.7
C10A C9A H9A 117.7
N20A C10A C9A 121.0(3)
N20A C10A C11A 109.7(2)
C9A C10A C11A 129.4(3)
C14A C11A C10A 100.6(2)
C14A C11A C13A 110.3(2)
C10A C11A C13A 110.6(2)
C14A C11A C12A 111.2(2)
C10A C11A C12A 113.5(2)
C13A C11A C12A 110.3(2)
C11A C12A H12D 109.5
C11A C12A H12E 109.5
H12D C12A H12E 109.5
C11A C12A H12F 109.5
H12D C12A H12F 109.5
H12E C12A H12F 109.5
C11A C13A H13A 109.5
C11A C13A H13B 109.5
H13A C13A H13B 109.5
C11A C13A H13C 109.5
H13A C13A H13C 109.5
H13B C13A H13C 109.5
C19A C14A C15A 118.9(2)
C19A C14A C11A 109.8(2)
C15A C14A C11A 131.3(3)
C14A C15A C16A 118.1(3)
C14A C15A H15A 120.9
C16A C15A H15A 120.9
C17A C16A C15A 121.7(3)
C17A C16A H16A 119.2
C15A C16A H16A 119.2
C16A C17A C18A 121.3(3)
C16A C17A H17A 119.4
C18A C17A H17A 119.4
C17A C18A C19A 116.6(3)
C17A C18A H18A 121.7
C19A C18A H18A 121.7
C14A C19A C18A 123.5(2)
C14A C19A N20A 107.9(2)
C18A C19A N20A 128.6(3)
C10A N20A C19A 111.9(2)
C10A N20A C21A 126.1(2)
C19A N20A C21A 122.1(2)
N20A C21A H21D 109.5
N20A C21A H21E 109.5
H21D C21A H21E 109.5
N20A C21A H21F 109.5
H21D C21A H21F 109.5
H21E C21A H21F 109.5
O23A N22A O24A 121.5(3)
O23A N22A C5A 119.0(3)
O24A N22A C5A 119.5(3)
C2C O1C Zn1D 119.1(15)
O1C C2C C3C 122.7(8)
O1C C2C C7C 119.3(7)
C3C C2C C7C 117.4(6)
C4C C3C C2C 122.1(7)
C4C C3C H3C 118.9
C2C C3C H3C 118.9
C3C C4C C5C 118.5(8)
C3C C4C H4C 120.7
C5C C4C H4C 120.7
C6C C5C C4C 120.5(8)
C6C C5C N22C 119.7(7)
C4C C5C N22C 119.8(7)
C7C C6C C5C 121.1(8)
C7C C6C H6C 119.5
C5C C6C H6C 119.5
C6C C7C C2C 118.8(6)
C6C C7C C8C 120.1(7)
C2C C7C C8C 121.0(7)
C9C C8C C7C 131.9(9)
C9C C8C H8C 114.1
C7C C8C H8C 114.1
C8C C9C C10C 132.8(10)
C8C C9C H9C 113.6
C10C C9C H9C 113.6
N20C C10C C9C 126.0(7)
N20C C10C C11C 109.6(5)
C9C C10C C11C 124.4(7)
C14C C11C C13C 111.7(7)
C14C C11C C12C 112.4(7)
C13C C11C C12C 110.6(7)
C14C C11C C10C 100.5(5)
C13C C11C C10C 109.3(7)
C12C C11C C10C 111.9(7)
C11C C12C H12G 109.5
C11C C12C H12I 109.5
H12G C12C H12I 109.5
C11C C12C H12J 109.5
H12G C12C H12J 109.5
H12I C12C H12J 109.5
C11C C13C H13G 109.5
C11C C13C H13I 109.5
H13G C13C H13I 109.5
C11C C13C H13J 109.5
H13G C13C H13J 109.5
H13I C13C H13J 109.5
C19C C14C C15C 118.4(6)
C19C C14C C11C 110.1(5)
C15C C14C C11C 131.5(6)
C16C C15C C14C 117.7(8)
C16C C15C H15C 121.1
C14C C15C H15C 121.1
C17C C16C C15C 121.7(8)
C17C C16C H16C 119.2
C15C C16C H16C 119.2
C16C C17C C18C 120.9(7)
C16C C17C H17C 119.6
C18C C17C H17C 119.6
C17C C18C C19C 116.7(7)
C17C C18C H18C 121.6
C19C C18C H18C 121.6
C18C C19C C14C 123.7(7)
C18C C19C N20C 128.2(8)
C14C C19C N20C 107.6(6)
C10C N20C C19C 111.7(5)
C10C N20C C21C 128.5(8)
C19C N20C C21C 119.8(7)
N20C C21C H21G 109.5
N20C C21C H21I 109.5
H21G C21C H21I 109.5
N20C C21C H21J 109.5
H21G C21C H21J 109.5
H21I C21C H21J 109.5
O23C N22C O24C 120.6(10)
O23C N22C C5C 119.3(9)
O24C N22C C5C 119.8(9)
O1C Zn1D O1B 106.3(3)
O1B Zn1D O1A 101.24(7)
O1C Zn1D Cl3D 95.2(4)
O1B Zn1D Cl3D 104.63(4)
O1A Zn1D Cl3D 115.96(8)
O1C Zn1D Cl2D 117.3(4)
O1B Zn1D Cl2D 114.73(4)
O1A Zn1D Cl2D 103.37(6)
Cl3D Zn1D Cl2D 116.25(3)
C2B O1B Zn1D 128.83(12)
O1B C2B C3B 121.28(16)
O1B C2B C7B 121.26(16)
C3B C2B C7B 117.46(16)
C4B C3B C2B 122.13(18)
C4B C3B H3B 118.9
C2B C3B H3B 118.9
C3B C4B C5B 119.45(18)
C3B C4B H4B 120.3
C5B C4B H4B 120.3
C6B C5B C4B 120.94(17)
C6B C5B N22B 119.18(17)
C4B C5B N22B 119.88(17)
C5B C6B C7B 120.87(17)
C5B C6B H6B 119.6
C7B C6B H6B 119.6
C6B C7B C2B 119.06(17)
C6B C7B C8B 117.93(16)
C2B C7B C8B 122.99(16)
C9B C8B C7B 126.73(17)
C9B C8B H8B 116.6
C7B C8B H8B 116.6
C8B C9B C10B 126.24(17)
C8B C9B H9B 116.9
C10B C9B H9B 116.9
N20B C10B C9B 120.41(16)
N20B C10B C11B 109.84(15)
C9B C10B C11B 129.69(17)
C14B C11B C10B 100.54(15)
C14B C11B C12B 111.76(17)
C10B C11B C12B 112.21(16)
C14B C11B C13B 109.69(15)
C10B C11B C13B 111.29(15)
C12B C11B C13B 110.93(18)
C11B C12B H12A 109.5
C11B C12B H12B 109.5
H12A C12B H12B 109.5
C11B C12B H12C 109.5
H12A C12B H12C 109.5
H12B C12B H12C 109.5
C11B C13B H13D 109.5
C11B C13B H13E 109.5
H13D C13B H13E 109.5
C11B C13B H13F 109.5
H13D C13B H13F 109.5
H13E C13B H13F 109.5
C19B C14B C15B 119.29(19)
C19B C14B C11B 109.90(16)
C15B C14B C11B 130.80(19)
C14B C15B C16B 117.7(2)
C14B C15B H15B 121.1
C16B C15B H15B 121.1
C17B C16B C15B 121.8(2)
C17B C16B H16B 119.1
C15B C16B H16B 119.1
C16B C17B C18B 121.2(2)
C16B C17B H17B 119.4
C18B C17B H17B 119.4
C19B C18B C17B 115.9(2)
C19B C18B H18B 122.0
C17B C18B H18B 122.0
C14B C19B C18B 123.97(18)
C14B C19B N20B 107.76(16)
C18B C19B N20B 128.26(18)
C10B N20B C19B 111.80(15)
C10B N20B C21B 125.82(16)
C19B N20B C21B 122.37(17)
N20B C21B H21A 109.5
N20B C21B H21B 109.5
H21A C21B H21B 109.5
N20B C21B H21C 109.5
H21A C21B H21C 109.5
H21B C21B H21C 109.5
O24B N22B O23B 121.71(19)
O24B N22B C5B 119.39(18)
O23B N22B C5B 118.87(18)

loop_
_geom_bond_atom_site_label_1
_geom_bond_atom_site_label_2
_geom_bond_distance
O1A C2A 1.285(3)
O1A Zn1D 1.995(2)
C2A C3A 1.419(4)
C2A C7A 1.441(4)
C3A C4A 1.362(4)
C3A H3A 0.9300
C4A C5A 1.397(4)
C4A H4A 0.9300
C5A C6A 1.371(4)
C5A N22A 1.436(4)
C6A C7A 1.385(4)
C6A H6A 0.9300
C7A C8A 1.445(3)
C8A C9A 1.340(3)
C8A H8A 0.9300
C9A C10A 1.423(3)
C9A H9A 0.9300
C10A N20A 1.319(4)
C10A C11A 1.529(4)
C11A C14A 1.511(3)
C11A C13A 1.543(4)
C11A C12A 1.545(4)
C12A H12D 0.9600
C12A H12E 0.9600
C12A H12F 0.9600
C13A H13A 0.9600
C13A H13B 0.9600
C13A H13C 0.9600
C14A C19A 1.381(3)
C14A C15A 1.387(4)
C15A C16A 1.390(5)
C15A H15A 0.9300
C16A C17A 1.368(5)
C16A H16A 0.9300
C17A C18A 1.380(4)
C17A H17A 0.9300
C18A C19A 1.384(4)
C18A H18A 0.9300
C19A N20A 1.422(3)
N20A C21A 1.468(3)
C21A H21D 0.9600
C21A H21E 0.9600
C21A H21F 0.9600
N22A O23A 1.206(4)
N22A O24A 1.210(4)
O1C C2C 1.287(8)
O1C Zn1D 1.872(12)
C2C C3C 1.408(9)
C2C C7C 1.445(8)
C3C C4C 1.366(8)
C3C H3C 0.9300
C4C C5C 1.402(9)
C4C H4C 0.9300
C5C C6C 1.378(8)
C5C N22C 1.432(8)
C6C C7C 1.376(8)
C6C H6C 0.9300
C7C C8C 1.447(7)
C8C C9C 1.298(8)
C8C H8C 0.9300
C9C C10C 1.409(7)
C9C H9C 0.9300
C10C N20C 1.301(8)
C10C C11C 1.550(8)
C11C C14C 1.498(7)
C11C C13C 1.540(9)
C11C C12C 1.544(9)
C12C H12G 0.9600
C12C H12I 0.9600
C12C H12J 0.9600
C13C H13G 0.9600
C13C H13I 0.9600
C13C H13J 0.9600
C14C C19C 1.381(8)
C14C C15C 1.393(8)
C15C C16C 1.390(9)
C15C H15C 0.9300
C16C C17C 1.368(9)
C16C H16C 0.9300
C17C C18C 1.377(9)
C17C H17C 0.9300
C18C C19C 1.380(8)
C18C H18C 0.9300
C19C N20C 1.435(7)
N20C C21C 1.473(8)
C21C H21G 0.9600
C21C H21I 0.9600
C21C H21J 0.9600
N22C O23C 1.210(9)
N22C O24C 1.211(9)
Zn1D O1B 1.9867(13)
Zn1D Cl3D 2.2226(6)
Zn1D Cl2D 2.2295(5)
O1B C2B 1.288(2)
C2B C3B 1.420(3)
C2B C7B 1.439(3)
C3B C4B 1.364(3)
C3B H3B 0.9300
C4B C5B 1.395(3)
C4B H4B 0.9300
C5B C6B 1.379(3)
C5B N22B 1.448(3)
C6B C7B 1.397(3)
C6B H6B 0.9300
C7B C8B 1.443(3)
C8B C9B 1.348(3)
C8B H8B 0.9300
C9B C10B 1.426(3)
C9B H9B 0.9300
C10B N20B 1.319(2)
C10B C11B 1.523(3)
C11B C14B 1.513(3)
C11B C12B 1.529(3)
C11B C13B 1.543(3)
C12B H12A 0.9600
C12B H12B 0.9600
C12B H12C 0.9600
C13B H13D 0.9600
C13B H13E 0.9600
C13B H13F 0.9600
C14B C19B 1.379(3)
C14B C15B 1.381(3)
C15B C16B 1.395(3)
C15B H15B 0.9300
C16B C17B 1.370(4)
C16B H16B 0.9300
C17B C18B 1.390(3)
C17B H17B 0.9300
C18B C19B 1.381(3)
C18B H18B 0.9300
C19B N20B 1.422(2)
N20B C21B 1.469(3)
C21B H21A 0.9600
C21B H21B 0.9600
C21B H21C 0.9600
N22B O24B 1.215(3)
N22B O23B 1.231(2)

loop_
_geom_torsion_atom_site_label_1
_geom_torsion_atom_site_label_2
_geom_torsion_atom_site_label_3
_geom_torsion_atom_site_label_4
_geom_torsion
Zn1D O1A C2A C3A 51.5(5)
Zn1D O1A C2A C7A -126.2(3)
O1A C2A C3A C4A -173.8(5)
C7A C2A C3A C4A 4.0(7)
C2A C3A C4A C5A -0.1(10)
C3A C4A C5A C6A -2.9(12)
C3A C4A C5A N22A 174.4(7)
C4A C5A C6A C7A 1.7(11)
N22A C5A C6A C7A -175.6(6)
C5A C6A C7A C2A 2.4(7)
C5A C6A C7A C8A 177.9(5)
O1A C2A C7A C6A 172.7(4)
C3A C2A C7A C6A -5.1(5)
O1A C2A C7A C8A -2.5(5)
C3A C2A C7A C8A 179.7(4)
C6A C7A C8A C9A -176.0(3)
C2A C7A C8A C9A -0.7(5)
C7A C8A C9A C10A 175.0(3)
C8A C9A C10A N20A -178.4(3)
C8A C9A C10A C11A 0.9(4)
N20A C10A C11A C14A 4.0(3)
C9A C10A C11A C14A -175.3(3)
N20A C10A C11A C13A -112.6(3)
C9A C10A C11A C13A 68.1(4)
N20A C10A C11A C12A 122.9(3)
C9A C10A C11A C12A -56.4(4)
C10A C11A C14A C19A -2.9(6)
C13A C11A C14A C19A 113.9(6)
C12A C11A C14A C19A -123.4(6)
C10A C11A C14A C15A 177.7(6)
C13A C11A C14A C15A -65.5(6)
C12A C11A C14A C15A 57.1(7)
C19A C14A C15A C16A -0.3(10)
C11A C14A C15A C16A 179.1(5)
C14A C15A C16A C17A 0.5(10)
C15A C16A C17A C18A -0.1(9)
C16A C17A C18A C19A -0.5(9)
C15A C14A C19A C18A -0.4(12)
C11A C14A C19A C18A -179.9(7)
C15A C14A C19A N20A -179.6(6)
C11A C14A C19A N20A 0.9(8)
C17A C18A C19A C14A 0.8(11)
C17A C18A C19A N20A 179.8(7)
C9A C10A N20A C19A 175.6(5)
C11A C10A N20A C19A -3.8(5)
C9A C10A N20A C21A -5.0(5)
C11A C10A N20A C21A 175.6(3)
C14A C19A N20A C10A 1.9(8)
C18A C19A N20A C10A -177.2(7)
C14A C19A N20A C21A -177.6(5)
C18A C19A N20A C21A 3.3(11)
C6A C5A N22A O23A -174.1(7)
C4A C5A N22A O23A 8.6(11)
C6A C5A N22A O24A 7.0(11)
C4A C5A N22A O24A -170.3(7)
Zn1D O1C C2C C3C 91(3)
Zn1D O1C C2C C7C -98(2)
O1C C2C C3C C4C 179(4)
C7C C2C C3C C4C 7(5)
C2C C3C C4C C5C 3(7)
C3C C4C C5C C6C -12(8)
C3C C4C C5C N22C 171(5)
C4C C5C C6C C7C 10(8)
N22C C5C C6C C7C -172(4)
C5C C6C C7C C2C 0(5)
C5C C6C C7C C8C 178(4)
O1C C2C C7C C6C 179(3)
C3C C2C C7C C6C -9(4)
O1C C2C C7C C8C 2(3)
C3C C2C C7C C8C 174(3)
C6C C7C C8C C9C 4(4)
C2C C7C C8C C9C -178(2)
C7C C8C C9C C10C -171(2)
C8C C9C C10C N20C -11(3)
C8C C9C C10C C11C 170.2(16)
N20C C10C C11C C14C 3.3(19)
C9C C10C C11C C14C -177.6(16)
N20C C10C C11C C13C -114.3(18)
C9C C10C C11C C13C 64.8(17)
N20C C10C C11C C12C 122.8(18)
C9C C10C C11C C12C -58.1(18)
C13C C11C C14C C19C 117(4)
C12C C11C C14C C19C -118(4)
C10C C11C C14C C19C 1(4)
C13C C11C C14C C15C -62(4)
C12C C11C C14C C15C 64(4)
C10C C11C C14C C15C -177(4)
C19C C14C C15C C16C 7(6)
C11C C14C C15C C16C -175(3)
C14C C15C C16C C17C -12(6)
C15C C16C C17C C18C 8(6)
C16C C17C C18C C19C 0(6)
C17C C18C C19C C14C -5(8)
C17C C18C C19C N20C -176(5)
C15C C14C C19C C18C 1(8)
C11C C14C C19C C18C -178(5)
C15C C14C C19C N20C 174(4)
C11C C14C C19C N20C -5(5)
C9C C10C N20C C19C 174(3)
C11C C10C N20C C19C -6(3)
C9C C10C N20C C21C -4(4)
C11C C10C N20C C21C 175.1(19)
C18C C19C N20C C10C 180(5)
C14C C19C N20C C10C 7(5)
C18C C19C N20C C21C -2(8)
C14C C19C N20C C21C -174(3)
C6C C5C N22C O23C 174(5)
C4C C5C N22C O23C -8(8)
C6C C5C N22C O24C 0(8)
C4C C5C N22C O24C 178(5)
C2C O1C Zn1D O1B -9.4(10)
C2C O1C Zn1D Cl3D -116.3(9)
C2C O1C Zn1D Cl2D 120.5(8)
Zn1D O1B C2B C3B 45.5(2)
Zn1D O1B C2B C7B -134.51(15)
O1B C2B C3B C4B -177.13(18)
C7B C2B C3B C4B 2.9(3)
C2B C3B C4B C5B -0.5(3)
C3B C4B C5B C6B -1.3(3)
C3B C4B C5B N22B 179.32(18)
C4B C5B C6B C7B 0.5(3)
N22B C5B C6B C7B 179.91(17)
C5B C6B C7B C2B 1.9(3)
C5B C6B C7B C8B -179.55(17)
O1B C2B C7B C6B 176.46(17)
C3B C2B C7B C6B -3.5(3)
O1B C2B C7B C8B -2.0(3)
C3B C2B C7B C8B 178.04(17)
C6B C7B C8B C9B 171.16(19)
C2B C7B C8B C9B -10.4(3)
C7B C8B C9B C10B 179.04(18)
C8B C9B C10B N20B 169.86(19)
C8B C9B C10B C11B -13.2(3)
N20B C10B C11B C14B 3.80(19)
C9B C10B C11B C14B -173.43(18)
N20B C10B C11B C12B 122.70(19)
C9B C10B C11B C12B -54.5(3)
N20B C10B C11B C13B -112.33(18)
C9B C10B C11B C13B 70.4(2)
C10B C11B C14B C19B -3.30(19)
C12B C11B C14B C19B -122.53(18)
C13B C11B C14B C19B 114.01(18)
C10B C11B C14B C15B 177.8(2)
C12B C11B C14B C15B 58.5(3)
C13B C11B C14B C15B -64.9(3)
C19B C14B C15B C16B 0.4(3)
C11B C14B C15B C16B 179.2(2)
C14B C15B C16B C17B -0.9(3)
C15B C16B C17B C18B 0.6(4)
C16B C17B C18B C19B 0.3(3)
C15B C14B C19B C18B 0.5(3)
C11B C14B C19B C18B -178.61(17)
C15B C14B C19B N20B -179.13(17)
C11B C14B C19B N20B 1.8(2)
C17B C18B C19B C14B -0.8(3)
C17B C18B C19B N20B 178.71(18)
C9B C10B N20B C19B 174.47(16)
C11B C10B N20B C19B -3.0(2)
C9B C10B N20B C21B -6.3(3)
C11B C10B N20B C21B 176.14(19)
C14B C19B N20B C10B 0.8(2)
C18B C19B N20B C10B -178.76(19)
C14B C19B N20B C21B -178.42(18)
C18B C19B N20B C21B 2.0(3)
C6B C5B N22B O24B -1.0(3)
C4B C5B N22B O24B 178.4(2)
C6B C5B N22B O23B -179.15(19)
C4B C5B N22B O23B 0.3(3)
